data_7018901
loop_
_publ_author_name
'Harford, Philip J.'
'Haywood, Joanna'
'Smith, Matthew R.'
'Bhawal, Benjamin N.'
'Raithby, Paul R.'
'Uchiyama, Masanobu'
'Wheatley, Andrew E. H.'

_publ_section_title
;
 Expanding the tools available for direct ortho cupration -- targeting
 lithium phosphidocuprates
;
_journal_issue 20
_journal_name_full 'Dalton Transactions'
_journal_page_first 6148
_journal_paper_doi 10.1039/c2dt12415g
_journal_volume 41
_journal_year 2012
_chemical_formula_moiety 'C64 H120 Cu2 Li2 O4 P4'
_chemical_formula_sum 'C64 H120 Cu2 Li2 O4 P4'
_chemical_formula_weight 1218.44
_chemical_name_systematic
;
?
;
_space_group_IT_number 2
_symmetry_cell_setting triclinic
_symmetry_space_group_name_Hall '-P 1'
_symmetry_space_group_name_H-M 'P -1'
_atom_sites_solution_hydrogens geom
_atom_sites_solution_primary direct
_atom_sites_solution_secondary difmap
_audit_creation_method SHELXL-97
_cell_angle_alpha 77.1870(10)
_cell_angle_beta 82.6640(10)
_cell_angle_gamma 75.7050(10)
_cell_formula_units_Z 2
_cell_length_a 11.03790(10)
_cell_length_b 16.0222(2)
_cell_length_c 20.8778(3)
_cell_measurement_reflns_used 34264
_cell_measurement_temperature 180(2)
_cell_measurement_theta_max 27.88
_cell_measurement_theta_min 1
_cell_volume 3478.44(8)
_computing_cell_refinement 'HKL Scalepack (Otwinowski & Minor 1997)'
_computing_data_collection 'Collect (Nonius B.V. 1998)'
_computing_data_reduction
;
HKL Denzo and Scalepack (Otwinowski & Minor 1997)
;
_computing_publication_material 'SHELXL-97 (Sheldrick 1997)'
_computing_structure_refinement 'SHELXL-97 (Sheldrick 1997)'
_computing_structure_solution 'SIR-92 (Altomare et al. 1994)'
_diffrn_ambient_temperature 180(2)
_diffrn_measured_fraction_theta_full 0.996
_diffrn_measured_fraction_theta_max 0.996
_diffrn_measurement_device_type 'Nonius Kappa CCD'
_diffrn_measurement_method 'Thin slice \w and \f scans'
_diffrn_radiation_source 'fine-focus sealed tube'
_diffrn_radiation_type MoK\a
_diffrn_radiation_wavelength 0.71073
_diffrn_reflns_av_R_equivalents 0.0627
_diffrn_reflns_av_sigmaI/netI 0.0836
_diffrn_reflns_limit_h_max 14
_diffrn_reflns_limit_h_min -14
_diffrn_reflns_limit_k_max 21
_diffrn_reflns_limit_k_min -21
_diffrn_reflns_limit_l_max 27
_diffrn_reflns_limit_l_min -22
_diffrn_reflns_number 53328
_diffrn_reflns_theta_full 27.87
_diffrn_reflns_theta_max 27.87
_diffrn_reflns_theta_min 2.09
_exptl_absorpt_coefficient_mu 0.744
_exptl_absorpt_correction_T_max 0.931
_exptl_absorpt_correction_T_min 0.884
_exptl_absorpt_correction_type multi-scan
_exptl_absorpt_process_details
;
multi-scan from symmetry-related measurements
Sortav (Blessing 1995)
;
_exptl_crystal_colour colourless
_exptl_crystal_density_diffrn 1.163
_exptl_crystal_density_method 'not measured'
_exptl_crystal_description block
_exptl_crystal_F_000 1320
_exptl_crystal_size_max 0.16
_exptl_crystal_size_mid 0.12
_exptl_crystal_size_min 0.10
_refine_diff_density_max 0.438
_refine_diff_density_min -0.356
_refine_diff_density_rms 0.072
_refine_ls_extinction_method none
_refine_ls_goodness_of_fit_ref 1.009
_refine_ls_hydrogen_treatment constr
_refine_ls_matrix_type full
_refine_ls_number_parameters 685
_refine_ls_number_reflns 16555
_refine_ls_number_restraints 0
_refine_ls_restrained_S_all 1.009
_refine_ls_R_factor_all 0.1083
_refine_ls_R_factor_gt 0.0526
_refine_ls_shift/su_max 0.001
_refine_ls_shift/su_mean 0.000
_refine_ls_structure_factor_coef Fsqd
_refine_ls_weighting_details 'calc w=1/[\s^2^(Fo^2^)+(0.0366P)^2^+1.9463P] where P=(Fo^2^+2Fc^2^)/3'
_refine_ls_weighting_scheme calc
_refine_ls_wR_factor_gt 0.0957
_refine_ls_wR_factor_ref 0.1126
_reflns_number_gt 10332
_reflns_number_total 16555
_reflns_threshold_expression >2sigma(I)
_cod_data_source_file c2dt12415g.txt
_cod_data_source_block d:\crysta~1\aw1009\aw1009
_cod_original_cell_volume 3478.45(7)
_cod_database_code 7018901

loop_
_symmetry_equiv_pos_as_xyz
'x, y, z'
'-x, -y, -z'

loop_
_atom_site_label
_atom_site_type_symbol
_atom_site_fract_x
_atom_site_fract_y
_atom_site_fract_z
_atom_site_U_iso_or_equiv
_atom_site_adp_type
_atom_site_occupancy
_atom_site_symmetry_multiplicity
_atom_site_calc_flag
_atom_site_refinement_flags
Cu2 Cu 0.98632(3) 0.71767(2) 0.256597(15) 0.02829(9) Uani 1 1 d .
Cu1 Cu 1.00749(3) 0.22072(2) 0.236534(16) 0.02936(9) Uani 1 1 d .
O1 O 1.13181(19) 0.47851(14) 0.18558(11) 0.0502(6) Uani 1 1 d .
O2 O 1.0565(2) 0.41289(13) 0.32989(11) 0.0562(6) Uani 1 1 d .
O4 O 0.85879(18) 1.00159(13) 0.30453(11) 0.0475(5) Uani 1 1 d .
O3 O 0.9419(2) 0.99422(14) 0.16284(11) 0.0526(6) Uani 1 1 d .
C50 C 1.3360(4) 0.4105(3) 0.1565(3) 0.1022(18) Uani 1 1 d .
H1A H 1.3683 0.3650 0.1946 0.123 Uiso 1 1 calc R
H1B H 1.3879 0.3972 0.1161 0.123 Uiso 1 1 calc R
Li1 Li 0.9755(4) 0.4702(3) 0.2454(2) 0.0323(10) Uani 1 1 d .
Li2 Li 1.0186(4) 0.9714(3) 0.2493(2) 0.0351(11) Uani 1 1 d .
C54 C 1.1836(4) 0.4030(3) 0.4126(2) 0.0833(14) Uani 1 1 d .
H2A H 1.1693 0.3963 0.4611 0.100 Uiso 1 1 calc R
H2B H 1.2538 0.4328 0.3973 0.100 Uiso 1 1 calc R
P1 P 1.13889(6) 0.08906(4) 0.25576(3) 0.02886(16) Uani 1 1 d .
P3 P 0.86339(6) 0.63236(4) 0.24330(3) 0.02731(16) Uani 1 1 d .
P4 P 1.10903(6) 0.80376(4) 0.26870(3) 0.02776(16) Uani 1 1 d .
P2 P 0.87194(6) 0.35109(4) 0.22459(3) 0.02701(15) Uani 1 1 d .
C56 C 1.1247(4) 0.3242(2) 0.3446(2) 0.0815(14) Uani 1 1 d .
H3A H 1.1708 0.3066 0.3041 0.098 Uiso 1 1 calc R
H3B H 1.0662 0.2851 0.3622 0.098 Uiso 1 1 calc R
C55 C 1.2124(4) 0.3159(3) 0.3932(2) 0.0724(12) Uani 1 1 d .
H4A H 1.3000 0.3015 0.3740 0.087 Uiso 1 1 calc R
H4B H 1.2007 0.2692 0.4318 0.087 Uiso 1 1 calc R
C51 C 1.3377(3) 0.4991(3) 0.1659(2) 0.0656(10) Uani 1 1 d .
H5A H 1.3979 0.4952 0.1983 0.079 Uiso 1 1 calc R
H5B H 1.3616 0.5360 0.1238 0.079 Uiso 1 1 calc R
C52 C 1.2095(3) 0.5359(3) 0.1903(2) 0.0699(11) Uani 1 1 d .
H6A H 1.2080 0.5416 0.2366 0.084 Uiso 1 1 calc R
H6B H 1.1781 0.5950 0.1636 0.084 Uiso 1 1 calc R
C53 C 1.0689(4) 0.4542(2) 0.38060(18) 0.0604(10) Uani 1 1 d .
H7A H 0.9949 0.4552 0.4129 0.072 Uiso 1 1 calc R
H7B H 1.0761 0.5155 0.3624 0.072 Uiso 1 1 calc R
C49 C 1.2020(3) 0.4138(2) 0.15041(18) 0.0529(9) Uani 1 1 d .
H8A H 1.1830 0.4301 0.1036 0.063 Uiso 1 1 calc R
H8B H 1.1822 0.3560 0.1697 0.063 Uiso 1 1 calc R
C4 C 1.2164(3) -0.0252(2) 0.47883(15) 0.0531(9) Uani 1 1 d .
H9A H 1.2454 -0.0312 0.5229 0.064 Uiso 1 1 calc R
H9B H 1.1746 -0.0738 0.4804 0.064 Uiso 1 1 calc R
C16 C 0.7829(3) 0.3446(2) 0.01055(15) 0.0473(8) Uani 1 1 d .
H10A H 0.7444 0.3637 -0.0321 0.057 Uiso 1 1 calc R
H10B H 0.8451 0.2885 0.0096 0.057 Uiso 1 1 calc R
C5 C 1.3283(3) -0.0313(2) 0.42798(15) 0.0524(9) Uani 1 1 d .
H11A H 1.3853 -0.0900 0.4384 0.063 Uiso 1 1 calc R
H11B H 1.3751 0.0133 0.4299 0.063 Uiso 1 1 calc R
C10 C 1.4602(3) 0.1660(2) 0.09612(15) 0.0465(8) Uani 1 1 d .
H12A H 1.5413 0.1578 0.0692 0.056 Uiso 1 1 calc R
H12B H 1.4129 0.2272 0.0817 0.056 Uiso 1 1 calc R
C22 C 0.5556(3) 0.3882(2) 0.39721(15) 0.0465(8) Uani 1 1 d .
H13A H 0.5925 0.4305 0.4118 0.056 Uiso 1 1 calc R
H13B H 0.4797 0.3806 0.4267 0.056 Uiso 1 1 calc R
C29 C 0.5563(3) 0.76275(19) 0.35679(14) 0.0428(7) Uani 1 1 d .
H14A H 0.5270 0.8261 0.3579 0.051 Uiso 1 1 calc R
H14B H 0.4862 0.7425 0.3444 0.051 Uiso 1 1 calc R
C47 C 1.1070(3) 0.7259(2) 0.47336(15) 0.0504(8) Uani 1 1 d .
H15A H 1.0325 0.7314 0.5053 0.061 Uiso 1 1 calc R
H15B H 1.1643 0.7585 0.4843 0.061 Uiso 1 1 calc R
C46 C 1.1732(3) 0.6291(2) 0.47954(14) 0.0454(8) Uani 1 1 d .
H16A H 1.2030 0.6058 0.5242 0.054 Uiso 1 1 calc R
H16B H 1.1134 0.5951 0.4733 0.054 Uiso 1 1 calc R
C9 C 1.3860(3) 0.1025(2) 0.08516(15) 0.0451(8) Uani 1 1 d .
H18A H 1.4384 0.0419 0.0936 0.054 Uiso 1 1 calc R
H18B H 1.3651 0.1171 0.0387 0.054 Uiso 1 1 calc R
C30 C 0.6677(3) 0.74950(17) 0.30519(14) 0.0360(7) Uani 1 1 d .
H20A H 0.6401 0.7813 0.2613 0.043 Uiso 1 1 calc R
H20B H 0.7340 0.7753 0.3154 0.043 Uiso 1 1 calc R
C17 C 0.6827(3) 0.3308(2) 0.06575(15) 0.0475(8) Uani 1 1 d .
H21A H 0.6443 0.2835 0.0600 0.057 Uiso 1 1 calc R
H21B H 0.6162 0.3854 0.0637 0.057 Uiso 1 1 calc R
C28 C 0.5932(3) 0.7119(2) 0.42464(14) 0.0455(8) Uani 1 1 d .
H22A H 0.5190 0.7184 0.4568 0.055 Uiso 1 1 calc R
H22B H 0.6573 0.7360 0.4390 0.055 Uiso 1 1 calc R
C18 C 0.7365(3) 0.30602(19) 0.13303(14) 0.0384(7) Uani 1 1 d .
H23A H 0.7968 0.2484 0.1367 0.046 Uiso 1 1 calc R
H23B H 0.6678 0.3002 0.1680 0.046 Uiso 1 1 calc R
C45 C 1.2837(3) 0.61845(19) 0.42836(14) 0.0412(7) Uani 1 1 d .
H24A H 1.3234 0.5552 0.4316 0.049 Uiso 1 1 calc R
H24B H 1.3468 0.6480 0.4372 0.049 Uiso 1 1 calc R
C27 C 0.6452(3) 0.6151(2) 0.42311(14) 0.0441(7) Uani 1 1 d .
H25A H 0.5780 0.5898 0.4134 0.053 Uiso 1 1 calc R
H25B H 0.6731 0.5835 0.4670 0.053 Uiso 1 1 calc R
C11 C 1.4842(3) 0.1508(2) 0.16850(15) 0.0437(7) Uani 1 1 d .
H26A H 1.5269 0.1956 0.1749 0.052 Uiso 1 1 calc R
H26B H 1.5402 0.0923 0.1814 0.052 Uiso 1 1 calc R
C3 C 1.1232(3) 0.0628(2) 0.46126(14) 0.0440(7) Uani 1 1 d .
H27A H 1.0490 0.0646 0.4935 0.053 Uiso 1 1 calc R
H27B H 1.1627 0.1109 0.4640 0.053 Uiso 1 1 calc R
C34 C 0.7898(3) 0.6699(2) 0.02125(14) 0.0422(7) Uani 1 1 d .
H28A H 0.7577 0.6947 -0.0228 0.051 Uiso 1 1 calc R
H28B H 0.8500 0.6133 0.0191 0.051 Uiso 1 1 calc R
C23 C 0.5192(3) 0.4244(2) 0.32697(15) 0.0476(8) Uani 1 1 d .
H29A H 0.4636 0.4837 0.3243 0.057 Uiso 1 1 calc R
H29B H 0.4722 0.3860 0.3145 0.057 Uiso 1 1 calc R
C24 C 0.6352(3) 0.42980(19) 0.27862(14) 0.0385(7) Uani 1 1 d .
H30A H 0.6086 0.4495 0.2331 0.046 Uiso 1 1 calc R
H30B H 0.6757 0.4742 0.2876 0.046 Uiso 1 1 calc R
C6 C 1.2863(3) -0.01636(19) 0.35862(14) 0.0408(7) Uani 1 1 d .
H31A H 1.2474 -0.0647 0.3556 0.049 Uiso 1 1 calc R
H31B H 1.3606 -0.0177 0.3265 0.049 Uiso 1 1 calc R
C2 C 1.0814(3) 0.07691(19) 0.39232(14) 0.0371(7) Uani 1 1 d .
H32A H 1.0236 0.1353 0.3819 0.045 Uiso 1 1 calc R
H32B H 1.0350 0.0319 0.3908 0.045 Uiso 1 1 calc R
C21 C 0.6494(3) 0.3006(2) 0.40217(14) 0.0410(7) Uani 1 1 d .
H33A H 0.6094 0.2566 0.3921 0.049 Uiso 1 1 calc R
H33B H 0.6752 0.2801 0.4478 0.049 Uiso 1 1 calc R
C41 C 1.4462(3) 0.8399(2) 0.15831(14) 0.0398(7) Uani 1 1 d .
H34A H 1.4954 0.8834 0.1594 0.048 Uiso 1 1 calc R
H34B H 1.5016 0.7805 0.1687 0.048 Uiso 1 1 calc R
C12 C 1.3620(3) 0.15614(19) 0.21249(15) 0.0385(7) Uani 1 1 d .
H35A H 1.3092 0.2164 0.2022 0.046 Uiso 1 1 calc R
H35B H 1.3811 0.1440 0.2592 0.046 Uiso 1 1 calc R
C64 C 0.7903(3) 0.9424(2) 0.34439(18) 0.0515(8) Uani 1 1 d .
H36A H 0.8110 0.9300 0.3908 0.062 Uiso 1 1 calc R
H36B H 0.8093 0.8863 0.3286 0.062 Uiso 1 1 calc R
C15 C 0.8489(3) 0.4139(2) 0.01993(14) 0.0406(7) Uani 1 1 d .
H37A H 0.7885 0.4716 0.0160 0.049 Uiso 1 1 calc R
H37B H 0.9175 0.4194 -0.0152 0.049 Uiso 1 1 calc R
C40 C 1.4017(3) 0.8551(2) 0.08957(14) 0.0419(7) Uani 1 1 d .
H38A H 1.4751 0.8469 0.0571 0.050 Uiso 1 1 calc R
H38B H 1.3523 0.9162 0.0775 0.050 Uiso 1 1 calc R
C33 C 0.6817(3) 0.6546(2) 0.07167(14) 0.0419(7) Uani 1 1 d .
H39A H 0.6428 0.6107 0.0605 0.050 Uiso 1 1 calc R
H39B H 0.6172 0.7101 0.0703 0.050 Uiso 1 1 calc R
C44 C 1.2424(3) 0.65748(17) 0.35915(13) 0.0347(6) Uani 1 1 d .
H40A H 1.1865 0.6234 0.3488 0.042 Uiso 1 1 calc R
H40B H 1.3171 0.6519 0.3273 0.042 Uiso 1 1 calc R
C8 C 1.2650(3) 0.1065(2) 0.13035(14) 0.0388(7) Uani 1 1 d .
H41A H 1.2083 0.1649 0.1180 0.047 Uiso 1 1 calc R
H41B H 1.2225 0.0618 0.1238 0.047 Uiso 1 1 calc R
C20 C 0.7652(3) 0.30781(19) 0.35450(13) 0.0359(7) Uani 1 1 d .
H42A H 0.8092 0.3480 0.3669 0.043 Uiso 1 1 calc R
H42B H 0.8233 0.2493 0.3580 0.043 Uiso 1 1 calc R
C39 C 1.3212(3) 0.79091(19) 0.08786(14) 0.0392(7) Uani 1 1 d .
H43A H 1.2907 0.8025 0.0434 0.047 Uiso 1 1 calc R
H43B H 1.3726 0.7301 0.0967 0.047 Uiso 1 1 calc R
C42 C 1.3351(2) 0.84804(18) 0.21005(14) 0.0334(6) Uani 1 1 d .
H44A H 1.2852 0.9094 0.2024 0.040 Uiso 1 1 calc R
H44B H 1.3669 0.8347 0.2543 0.040 Uiso 1 1 calc R
C35 C 0.8563(3) 0.7330(2) 0.03961(14) 0.0422(7) Uani 1 1 d .
H46A H 0.7978 0.7910 0.0384 0.051 Uiso 1 1 calc R
H46B H 0.9282 0.7407 0.0071 0.051 Uiso 1 1 calc R
C26 C 0.7550(3) 0.60137(18) 0.37152(13) 0.0352(6) Uani 1 1 d .
H48A H 0.7822 0.5380 0.3704 0.042 Uiso 1 1 calc R
H48B H 0.8262 0.6198 0.3845 0.042 Uiso 1 1 calc R
C38 C 1.2099(3) 0.79990(19) 0.13883(13) 0.0339(6) Uani 1 1 d .
H49A H 1.1609 0.7562 0.1376 0.041 Uiso 1 1 calc R
H49B H 1.1547 0.8592 0.1274 0.041 Uiso 1 1 calc R
C36 C 0.9032(3) 0.69810(19) 0.10839(13) 0.0349(7) Uani 1 1 d .
H50A H 0.9672 0.6426 0.1083 0.042 Uiso 1 1 calc R
H50B H 0.9437 0.7411 0.1195 0.042 Uiso 1 1 calc R
C7 C 1.2888(2) 0.09051(17) 0.20294(13) 0.0300(6) Uani 1 1 d .
H51A H 1.3444 0.0305 0.2140 0.036 Uiso 1 1 calc R
C59 C 0.8231(5) 0.9754(3) 0.0845(2) 0.0838(13) Uani 1 1 d .
H52A H 0.7342 0.9782 0.0794 0.101 Uiso 1 1 calc R
H52B H 0.8773 0.9346 0.0577 0.101 Uiso 1 1 calc R
C61 C 0.7786(3) 1.0878(2) 0.2923(2) 0.0750(13) Uani 1 1 d .
H53A H 0.7678 1.1080 0.2446 0.090 Uiso 1 1 calc R
H53B H 0.8162 1.1298 0.3071 0.090 Uiso 1 1 calc R
C13 C 0.8028(2) 0.37491(17) 0.14355(12) 0.0278(6) Uani 1 1 d .
H54A H 0.7385 0.4315 0.1412 0.033 Uiso 1 1 calc R
C63 C 0.6548(3) 0.9880(2) 0.3381(2) 0.0692(11) Uani 1 1 d .
H55A H 0.6023 0.9693 0.3783 0.083 Uiso 1 1 calc R
H55B H 0.6227 0.9762 0.2996 0.083 Uiso 1 1 calc R
C1 C 1.1923(2) 0.07140(17) 0.34063(13) 0.0298(6) Uani 1 1 d .
H56A H 1.2350 0.1194 0.3414 0.036 Uiso 1 1 calc R
C57 C 0.9578(4) 1.0566(2) 0.10399(18) 0.0630(10) Uani 1 1 d .
H57A H 1.0383 1.0360 0.0792 0.076 Uiso 1 1 calc R
H57B H 0.9577 1.1139 0.1145 0.076 Uiso 1 1 calc R
C43 C 1.1738(2) 0.75406(17) 0.35074(12) 0.0281(6) Uani 1 1 d .
H58A H 1.2347 0.7882 0.3568 0.034 Uiso 1 1 calc R
C62 C 0.6568(3) 1.0838(2) 0.32897(19) 0.0582(9) Uani 1 1 d .
H59A H 0.5870 1.1218 0.3034 0.070 Uiso 1 1 calc R
H59B H 0.6517 1.1015 0.3719 0.070 Uiso 1 1 calc R
C19 C 0.7305(2) 0.34191(16) 0.28351(12) 0.0276(6) Uani 1 1 d .
H60A H 0.6897 0.2990 0.2714 0.033 Uiso 1 1 calc R
C32 C 0.7260(3) 0.62172(19) 0.14134(14) 0.0368(7) Uani 1 1 d .
H61A H 0.6522 0.6171 0.1731 0.044 Uiso 1 1 calc R
H61B H 0.7808 0.5621 0.1442 0.044 Uiso 1 1 calc R
C31 C 0.7978(2) 0.68134(17) 0.16110(12) 0.0282(6) Uani 1 1 d .
H62A H 0.7385 0.7389 0.1642 0.034 Uiso 1 1 calc R
C37 C 1.2501(2) 0.78619(17) 0.20851(12) 0.0283(6) Uani 1 1 d .
H64A H 1.2988 0.7243 0.2211 0.034 Uiso 1 1 calc R
C60 C 0.8508(4) 0.9476(3) 0.15472(19) 0.0649(10) Uani 1 1 d .
H66A H 0.7738 0.9627 0.1837 0.078 Uiso 1 1 calc R
H66B H 0.8850 0.8833 0.1658 0.078 Uiso 1 1 calc R
C25 C 0.7226(2) 0.65285(16) 0.30261(12) 0.0274(6) Uani 1 1 d .
H67A H 0.6561 0.6294 0.2889 0.033 Uiso 1 1 calc R
C48 C 1.0663(3) 0.7662(2) 0.40393(14) 0.0409(7) Uani 1 1 d .
H68A H 1.0000 0.7389 0.3956 0.049 Uiso 1 1 calc R
H68B H 1.0299 0.8298 0.4010 0.049 Uiso 1 1 calc R
C14 C 0.9029(3) 0.38953(19) 0.08747(13) 0.0340(6) Uani 1 1 d .
H69A H 0.9700 0.3353 0.0894 0.041 Uiso 1 1 calc R
H69B H 0.9407 0.4372 0.0931 0.041 Uiso 1 1 calc R
C58 C 0.8514(4) 1.0652(3) 0.0648(2) 0.0860(14) Uani 1 1 d .
H71A H 0.8754 1.0795 0.0170 0.103 Uiso 1 1 calc R
H71B H 0.7786 1.1111 0.0763 0.103 Uiso 1 1 calc R

loop_
_atom_site_aniso_label
_atom_site_aniso_U_11
_atom_site_aniso_U_22
_atom_site_aniso_U_33
_atom_site_aniso_U_23
_atom_site_aniso_U_13
_atom_site_aniso_U_12
Cu2 0.02609(18) 0.03156(18) 0.02796(18) -0.00643(14) -0.00186(14) -0.00751(14)
Cu1 0.02613(18) 0.02755(17) 0.03299(19) -0.00640(14) -0.00071(14) -0.00386(13)
O1 0.0356(12) 0.0485(13) 0.0702(16) -0.0255(11) 0.0124(11) -0.0127(10)
O2 0.0792(17) 0.0378(12) 0.0542(14) -0.0104(10) -0.0364(13) -0.0014(11)
O4 0.0311(11) 0.0346(11) 0.0748(16) -0.0130(11) 0.0064(11) -0.0074(9)
O3 0.0623(15) 0.0516(13) 0.0457(13) -0.0020(11) -0.0212(12) -0.0144(11)
C50 0.039(2) 0.089(3) 0.191(6) -0.068(4) 0.013(3) -0.010(2)
Li1 0.036(3) 0.033(2) 0.030(2) -0.0092(19) -0.005(2) -0.007(2)
Li2 0.031(3) 0.036(3) 0.037(3) -0.007(2) -0.001(2) -0.007(2)
C54 0.065(3) 0.095(3) 0.101(3) -0.047(3) -0.042(3) 0.004(2)
P1 0.0246(4) 0.0267(4) 0.0339(4) -0.0059(3) 0.0007(3) -0.0049(3)
P3 0.0261(4) 0.0290(4) 0.0269(4) -0.0073(3) -0.0010(3) -0.0054(3)
P4 0.0262(4) 0.0285(4) 0.0282(4) -0.0054(3) -0.0012(3) -0.0062(3)
P2 0.0252(4) 0.0277(4) 0.0284(4) -0.0076(3) -0.0006(3) -0.0052(3)
C56 0.116(4) 0.047(2) 0.080(3) -0.017(2) -0.057(3) 0.012(2)
C55 0.058(2) 0.062(2) 0.097(3) -0.003(2) -0.033(2) -0.0094(19)
C51 0.038(2) 0.073(3) 0.082(3) -0.005(2) -0.0083(19) -0.0132(18)
C52 0.052(2) 0.063(2) 0.107(3) -0.038(2) 0.016(2) -0.0283(19)
C53 0.070(2) 0.060(2) 0.056(2) -0.0208(18) -0.021(2) -0.0071(19)
C49 0.0422(19) 0.055(2) 0.064(2) -0.0257(17) 0.0080(17) -0.0078(16)
C4 0.058(2) 0.057(2) 0.0352(18) -0.0049(15) -0.0029(16) -0.0008(17)
C16 0.056(2) 0.059(2) 0.0331(17) -0.0151(15) -0.0056(16) -0.0169(17)
C5 0.0452(19) 0.059(2) 0.0411(19) -0.0079(16) -0.0064(16) 0.0109(16)
C10 0.0364(17) 0.054(2) 0.0455(19) 0.0015(15) 0.0033(15) -0.0179(15)
C22 0.0365(17) 0.059(2) 0.0391(18) -0.0141(15) 0.0091(15) -0.0037(15)
C29 0.0452(18) 0.0351(16) 0.0436(18) -0.0107(14) 0.0059(15) -0.0028(14)
C47 0.050(2) 0.063(2) 0.0313(17) -0.0100(15) 0.0014(15) -0.0017(17)
C46 0.053(2) 0.053(2) 0.0273(16) 0.0016(14) -0.0031(15) -0.0165(16)
C9 0.0418(18) 0.058(2) 0.0333(17) -0.0041(15) 0.0051(15) -0.0157(15)
C30 0.0412(17) 0.0322(15) 0.0333(16) -0.0092(12) 0.0036(14) -0.0064(13)
C17 0.050(2) 0.062(2) 0.0400(18) -0.0124(15) -0.0067(16) -0.0262(17)
C28 0.0449(19) 0.057(2) 0.0342(17) -0.0181(15) 0.0090(15) -0.0094(16)
C18 0.0439(18) 0.0446(17) 0.0328(16) -0.0087(13) -0.0014(14) -0.0211(14)
C45 0.0444(18) 0.0359(16) 0.0391(17) -0.0019(13) -0.0079(15) -0.0040(14)
C27 0.0465(19) 0.0479(18) 0.0303(16) 0.0012(13) 0.0004(14) -0.0061(15)
C11 0.0371(17) 0.0481(18) 0.0473(19) -0.0041(15) 0.0009(15) -0.0191(14)
C3 0.0447(18) 0.0467(18) 0.0370(17) -0.0093(14) 0.0053(15) -0.0068(15)
C34 0.0446(18) 0.0496(18) 0.0314(16) -0.0129(14) -0.0086(14) -0.0017(15)
C23 0.0315(16) 0.056(2) 0.0421(18) -0.0019(15) 0.0020(14) 0.0050(14)
C24 0.0300(15) 0.0409(17) 0.0366(17) -0.0033(13) 0.0016(13) 0.0011(13)
C6 0.0359(17) 0.0433(17) 0.0357(17) -0.0087(13) -0.0022(14) 0.0054(13)
C2 0.0327(16) 0.0351(16) 0.0397(17) -0.0074(13) 0.0018(14) -0.0030(13)
C21 0.0419(18) 0.0513(18) 0.0267(15) -0.0026(13) 0.0016(14) -0.0112(15)
C41 0.0320(16) 0.0483(18) 0.0419(18) -0.0113(14) 0.0034(14) -0.0154(14)
C12 0.0354(16) 0.0405(17) 0.0430(17) -0.0096(14) 0.0009(14) -0.0158(13)
C64 0.0429(19) 0.0416(18) 0.066(2) -0.0076(16) 0.0055(17) -0.0101(15)
C15 0.0449(18) 0.0468(18) 0.0292(16) -0.0080(13) 0.0020(14) -0.0105(14)
C40 0.0420(18) 0.0480(18) 0.0328(16) -0.0050(14) 0.0079(14) -0.0127(15)
C33 0.0395(17) 0.0493(18) 0.0400(18) -0.0146(14) -0.0118(15) -0.0061(14)
C44 0.0394(16) 0.0327(15) 0.0299(15) -0.0044(12) 0.0003(13) -0.0075(13)
C8 0.0337(16) 0.0458(17) 0.0369(17) -0.0062(13) -0.0016(14) -0.0115(14)
C20 0.0326(16) 0.0400(16) 0.0315(16) -0.0074(13) -0.0018(13) -0.0018(13)
C39 0.0452(18) 0.0442(17) 0.0281(15) -0.0090(13) -0.0018(14) -0.0087(14)
C42 0.0301(15) 0.0377(16) 0.0338(16) -0.0082(12) -0.0013(13) -0.0101(12)
C35 0.0439(18) 0.0476(18) 0.0317(16) -0.0063(14) -0.0011(14) -0.0062(15)
C26 0.0330(15) 0.0365(16) 0.0320(16) -0.0056(12) -0.0003(13) -0.0021(12)
C38 0.0335(15) 0.0410(16) 0.0276(15) -0.0070(12) -0.0001(13) -0.0098(13)
C36 0.0334(16) 0.0416(16) 0.0320(16) -0.0089(13) 0.0011(13) -0.0131(13)
C7 0.0282(14) 0.0277(14) 0.0314(15) -0.0027(11) -0.0002(12) -0.0051(11)
C59 0.101(3) 0.089(3) 0.074(3) -0.016(2) -0.041(3) -0.028(3)
C61 0.043(2) 0.039(2) 0.136(4) -0.019(2) 0.011(2) -0.0048(16)
C13 0.0297(14) 0.0284(14) 0.0264(14) -0.0076(11) -0.0006(12) -0.0075(11)
C63 0.036(2) 0.072(3) 0.097(3) -0.010(2) 0.009(2) -0.0213(18)
C1 0.0264(14) 0.0287(14) 0.0342(15) -0.0061(12) -0.0005(12) -0.0070(11)
C57 0.067(3) 0.060(2) 0.055(2) 0.0022(18) -0.019(2) -0.0081(19)
C43 0.0260(14) 0.0309(14) 0.0290(14) -0.0084(11) -0.0006(12) -0.0080(11)
C62 0.0347(18) 0.068(2) 0.067(2) -0.0184(19) -0.0066(17) 0.0039(17)
C19 0.0262(14) 0.0272(14) 0.0283(14) -0.0067(11) -0.0006(12) -0.0036(11)
C32 0.0381(16) 0.0408(16) 0.0354(16) -0.0089(13) -0.0048(14) -0.0137(13)
C31 0.0273(14) 0.0290(14) 0.0274(14) -0.0070(11) -0.0010(12) -0.0043(11)
C37 0.0295(14) 0.0267(14) 0.0268(14) -0.0046(11) -0.0001(12) -0.0047(11)
C60 0.066(3) 0.064(2) 0.070(3) -0.0083(19) -0.026(2) -0.019(2)
C25 0.0271(14) 0.0277(14) 0.0289(14) -0.0083(11) -0.0003(12) -0.0074(11)
C48 0.0358(16) 0.0503(18) 0.0316(16) -0.0101(14) -0.0004(14) 0.0002(14)
C14 0.0328(15) 0.0390(16) 0.0322(15) -0.0106(13) 0.0039(13) -0.0122(13)
C58 0.092(3) 0.088(3) 0.073(3) 0.008(2) -0.037(3) -0.018(3)

loop_
_atom_type_symbol
_atom_type_description
_atom_type_scat_dispersion_real
_atom_type_scat_dispersion_imag
_atom_type_scat_source
C C 0.0033 0.0016 'International Tables Vol C Tables 4.2.6.8 and 6.1.1.4'
H H 0.0000 0.0000 'International Tables Vol C Tables 4.2.6.8 and 6.1.1.4'
O O 0.0106 0.0060 'International Tables Vol C Tables 4.2.6.8 and 6.1.1.4'
P P 0.1023 0.0942 'International Tables Vol C Tables 4.2.6.8 and 6.1.1.4'
Cu Cu 0.3201 1.2651 'International Tables Vol C Tables 4.2.6.8 and 6.1.1.4'
Li Li -0.0003 0.0001 'International Tables Vol C Tables 4.2.6.8 and 6.1.1.4'

loop_
_geom_angle_atom_site_label_1
_geom_angle_atom_site_label_2
_geom_angle_atom_site_label_3
_geom_angle
_geom_angle_site_symmetry_3
P4 Cu2 P3 179.35(3) .
P1 Cu1 P2 176.11(3) .
C49 O1 C52 108.7(2) .
C49 O1 Li1 126.1(2) .
C52 O1 Li1 122.2(2) .
C53 O2 C56 108.0(2) .
C53 O2 Li1 126.9(2) .
C56 O2 Li1 124.7(2) .
C64 O4 C61 109.1(2) .
C64 O4 Li2 127.1(2) .
C61 O4 Li2 121.2(2) .
C57 O3 C60 109.3(2) .
C57 O3 Li2 129.8(2) .
C60 O3 Li2 120.9(2) .
C51 C50 C49 105.0(3) .
C51 C50 H1A 110.7 .
C49 C50 H1A 110.7 .
C51 C50 H1B 110.7 .
C49 C50 H1B 110.7 .
H1A C50 H1B 108.8 .
O2 Li1 O1 98.5(2) .
O2 Li1 P3 112.41(19) .
O1 Li1 P3 103.39(19) .
O2 Li1 P2 102.91(19) .
O1 Li1 P2 111.76(19) .
P3 Li1 P2 124.95(18) .
O4 Li2 O3 97.0(2) .
O4 Li2 P4 111.5(2) .
O3 Li2 P4 101.91(19) .
O4 Li2 P1 104.26(19) 1_565
O3 Li2 P1 112.7(2) 1_565
P4 Li2 P1 125.85(18) 1_565
C53 C54 C55 106.0(3) .
C53 C54 H2A 110.5 .
C55 C54 H2A 110.5 .
C53 C54 H2B 110.5 .
C55 C54 H2B 110.5 .
H2A C54 H2B 108.7 .
C7 P1 C1 101.97(12) .
C7 P1 Cu1 110.39(9) .
C1 P1 Cu1 107.48(8) .
C7 P1 Li2 117.64(13) 1_545
C1 P1 Li2 110.59(13) 1_545
Cu1 P1 Li2 108.28(10) 1_545
C25 P3 C31 102.95(11) .
C25 P3 Cu2 106.39(8) .
C31 P3 Cu2 106.12(8) .
C25 P3 Li1 116.45(13) .
C31 P3 Li1 109.10(13) .
Cu2 P3 Li1 114.74(10) .
C43 P4 C37 103.66(11) .
C43 P4 Cu2 104.98(8) .
C37 P4 Cu2 107.70(8) .
C43 P4 Li2 114.96(13) .
C37 P4 Li2 106.06(13) .
Cu2 P4 Li2 118.35(10) .
C13 P2 C19 101.36(11) .
C13 P2 Cu1 109.15(8) .
C19 P2 Cu1 109.01(8) .
C13 P2 Li1 115.72(13) .
C19 P2 Li1 110.60(13) .
Cu1 P2 Li1 110.53(10) .
O2 C56 C55 109.0(3) .
O2 C56 H3A 109.9 .
C55 C56 H3A 109.9 .
O2 C56 H3B 109.9 .
C55 C56 H3B 109.9 .
H3A C56 H3B 108.3 .
C56 C55 C54 105.3(3) .
C56 C55 H4A 110.7 .
C54 C55 H4A 110.7 .
C56 C55 H4B 110.7 .
C54 C55 H4B 110.7 .
H4A C55 H4B 108.8 .
C52 C51 C50 105.2(3) .
C52 C51 H5A 110.7 .
C50 C51 H5A 110.7 .
C52 C51 H5B 110.7 .
C50 C51 H5B 110.7 .
H5A C51 H5B 108.8 .
O1 C52 C51 108.4(3) .
O1 C52 H6A 110.0 .
C51 C52 H6A 110.0 .
O1 C52 H6B 110.0 .
C51 C52 H6B 110.0 .
H6A C52 H6B 108.4 .
O2 C53 C54 107.0(3) .
O2 C53 H7A 110.3 .
C54 C53 H7A 110.3 .
O2 C53 H7B 110.3 .
C54 C53 H7B 110.3 .
H7A C53 H7B 108.6 .
O1 C49 C50 105.7(3) .
O1 C49 H8A 110.6 .
C50 C49 H8A 110.6 .
O1 C49 H8B 110.6 .
C50 C49 H8B 110.6 .
H8A C49 H8B 108.7 .
C5 C4 C3 110.3(3) .
C5 C4 H9A 109.6 .
C3 C4 H9A 109.6 .
C5 C4 H9B 109.6 .
C3 C4 H9B 109.6 .
H9A C4 H9B 108.1 .
C17 C16 C15 110.7(2) .
C17 C16 H10A 109.5 .
C15 C16 H10A 109.5 .
C17 C16 H10B 109.5 .
C15 C16 H10B 109.5 .
H10A C16 H10B 108.1 .
C4 C5 C6 111.1(3) .
C4 C5 H11A 109.4 .
C6 C5 H11A 109.4 .
C4 C5 H11B 109.4 .
C6 C5 H11B 109.4 .
H11A C5 H11B 108.0 .
C11 C10 C9 110.9(2) .
C11 C10 H12A 109.5 .
C9 C10 H12A 109.5 .
C11 C10 H12B 109.5 .
C9 C10 H12B 109.5 .
H12A C10 H12B 108.1 .
C21 C22 C23 111.0(2) .
C21 C22 H13A 109.4 .
C23 C22 H13A 109.4 .
C21 C22 H13B 109.4 .
C23 C22 H13B 109.4 .
H13A C22 H13B 108.0 .
C28 C29 C30 110.8(2) .
C28 C29 H14A 109.5 .
C30 C29 H14A 109.5 .
C28 C29 H14B 109.5 .
C30 C29 H14B 109.5 .
H14A C29 H14B 108.1 .
C48 C47 C46 111.5(2) .
C48 C47 H15A 109.3 .
C46 C47 H15A 109.3 .
C48 C47 H15B 109.3 .
C46 C47 H15B 109.3 .
H15A C47 H15B 108.0 .
C45 C46 C47 110.3(2) .
C45 C46 H16A 109.6 .
C47 C46 H16A 109.6 .
C45 C46 H16B 109.6 .
C47 C46 H16B 109.6 .
H16A C46 H16B 108.1 .
C10 C9 C8 111.6(3) .
C10 C9 H18A 109.3 .
C8 C9 H18A 109.3 .
C10 C9 H18B 109.3 .
C8 C9 H18B 109.3 .
H18A C9 H18B 108.0 .
C25 C30 C29 112.9(2) .
C25 C30 H20A 109.0 .
C29 C30 H20A 109.0 .
C25 C30 H20B 109.0 .
C29 C30 H20B 109.0 .
H20A C30 H20B 107.8 .
C16 C17 C18 111.5(3) .
C16 C17 H21A 109.3 .
C18 C17 H21A 109.3 .
C16 C17 H21B 109.3 .
C18 C17 H21B 109.3 .
H21A C17 H21B 108.0 .
C29 C28 C27 110.3(2) .
C29 C28 H22A 109.6 .
C27 C28 H22A 109.6 .
C29 C28 H22B 109.6 .
C27 C28 H22B 109.6 .
H22A C28 H22B 108.1 .
C17 C18 C13 111.7(2) .
C17 C18 H23A 109.3 .
C13 C18 H23A 109.3 .
C17 C18 H23B 109.3 .
C13 C18 H23B 109.3 .
H23A C18 H23B 107.9 .
C46 C45 C44 111.1(2) .
C46 C45 H24A 109.4 .
C44 C45 H24A 109.4 .
C46 C45 H24B 109.4 .
C44 C45 H24B 109.4 .
H24A C45 H24B 108.0 .
C28 C27 C26 111.9(2) .
C28 C27 H25A 109.2 .
C26 C27 H25A 109.2 .
C28 C27 H25B 109.2 .
C26 C27 H25B 109.2 .
H25A C27 H25B 107.9 .
C10 C11 C12 111.4(2) .
C10 C11 H26A 109.4 .
C12 C11 H26A 109.4 .
C10 C11 H26B 109.4 .
C12 C11 H26B 109.4 .
H26A C11 H26B 108.0 .
C2 C3 C4 111.4(2) .
C2 C3 H27A 109.4 .
C4 C3 H27A 109.4 .
C2 C3 H27B 109.4 .
C4 C3 H27B 109.4 .
H27A C3 H27B 108.0 .
C33 C34 C35 110.5(2) .
C33 C34 H28A 109.6 .
C35 C34 H28A 109.6 .
C33 C34 H28B 109.6 .
C35 C34 H28B 109.6 .
H28A C34 H28B 108.1 .
C22 C23 C24 111.3(2) .
C22 C23 H29A 109.4 .
C24 C23 H29A 109.4 .
C22 C23 H29B 109.4 .
C24 C23 H29B 109.4 .
H29A C23 H29B 108.0 .
C19 C24 C23 112.5(2) .
C19 C24 H30A 109.1 .
C23 C24 H30A 109.1 .
C19 C24 H30B 109.1 .
C23 C24 H30B 109.1 .
H30A C24 H30B 107.8 .
C5 C6 C1 112.2(2) .
C5 C6 H31A 109.2 .
C1 C6 H31A 109.2 .
C5 C6 H31B 109.2 .
C1 C6 H31B 109.2 .
H31A C6 H31B 107.9 .
C3 C2 C1 111.8(2) .
C3 C2 H32A 109.3 .
C1 C2 H32A 109.3 .
C3 C2 H32B 109.3 .
C1 C2 H32B 109.3 .
H32A C2 H32B 107.9 .
C22 C21 C20 111.3(2) .
C22 C21 H33A 109.4 .
C20 C21 H33A 109.4 .
C22 C21 H33B 109.4 .
C20 C21 H33B 109.4 .
H33A C21 H33B 108.0 .
C40 C41 C42 110.9(2) .
C40 C41 H34A 109.5 .
C42 C41 H34A 109.5 .
C40 C41 H34B 109.5 .
C42 C41 H34B 109.5 .
H34A C41 H34B 108.0 .
C11 C12 C7 111.9(2) .
C11 C12 H35A 109.2 .
C7 C12 H35A 109.2 .
C11 C12 H35B 109.2 .
C7 C12 H35B 109.2 .
H35A C12 H35B 107.9 .
O4 C64 C63 105.2(3) .
O4 C64 H36A 110.7 .
C63 C64 H36A 110.7 .
O4 C64 H36B 110.7 .
C63 C64 H36B 110.7 .
H36A C64 H36B 108.8 .
C16 C15 C14 111.1(2) .
C16 C15 H37A 109.4 .
C14 C15 H37A 109.4 .
C16 C15 H37B 109.4 .
C14 C15 H37B 109.4 .
H37A C15 H37B 108.0 .
C41 C40 C39 110.1(2) .
C41 C40 H38A 109.6 .
C39 C40 H38A 109.6 .
C41 C40 H38B 109.6 .
C39 C40 H38B 109.6 .
H38A C40 H38B 108.2 .
C34 C33 C32 111.3(2) .
C34 C33 H39A 109.4 .
C32 C33 H39A 109.4 .
C34 C33 H39B 109.4 .
C32 C33 H39B 109.4 .
H39A C33 H39B 108.0 .
C45 C44 C43 112.9(2) .
C45 C44 H40A 109.0 .
C43 C44 H40A 109.0 .
C45 C44 H40B 109.0 .
C43 C44 H40B 109.0 .
H40A C44 H40B 107.8 .
C7 C8 C9 112.5(2) .
C7 C8 H41A 109.1 .
C9 C8 H41A 109.1 .
C7 C8 H41B 109.1 .
C9 C8 H41B 109.1 .
H41A C8 H41B 107.8 .
C19 C20 C21 111.6(2) .
C19 C20 H42A 109.3 .
C21 C20 H42A 109.3 .
C19 C20 H42B 109.3 .
C21 C20 H42B 109.3 .
H42A C20 H42B 108.0 .
C38 C39 C40 110.9(2) .
C38 C39 H43A 109.5 .
C40 C39 H43A 109.5 .
C38 C39 H43B 109.5 .
C40 C39 H43B 109.5 .
H43A C39 H43B 108.0 .
C41 C42 C37 112.4(2) .
C41 C42 H44A 109.1 .
C37 C42 H44A 109.1 .
C41 C42 H44B 109.1 .
C37 C42 H44B 109.1 .
H44A C42 H44B 107.8 .
C34 C35 C36 110.9(2) .
C34 C35 H46A 109.5 .
C36 C35 H46A 109.5 .
C34 C35 H46B 109.5 .
C36 C35 H46B 109.5 .
H46A C35 H46B 108.1 .
C27 C26 C25 112.8(2) .
C27 C26 H48A 109.0 .
C25 C26 H48A 109.0 .
C27 C26 H48B 109.0 .
C25 C26 H48B 109.0 .
H48A C26 H48B 107.8 .
C39 C38 C37 112.3(2) .
C39 C38 H49A 109.2 .
C37 C38 H49A 109.2 .
C39 C38 H49B 109.2 .
C37 C38 H49B 109.2 .
H49A C38 H49B 107.9 .
C31 C36 C35 112.5(2) .
C31 C36 H50A 109.1 .
C35 C36 H50A 109.1 .
C31 C36 H50B 109.1 .
C35 C36 H50B 109.1 .
H50A C36 H50B 107.8 .
C8 C7 C12 109.1(2) .
C8 C7 P1 110.38(18) .
C12 C7 P1 115.80(18) .
C8 C7 H51A 107.0 .
C12 C7 H51A 107.0 .
P1 C7 H51A 107.0 .
C60 C59 C58 103.5(3) .
C60 C59 H52A 111.1 .
C58 C59 H52A 111.1 .
C60 C59 H52B 111.1 .
C58 C59 H52B 111.1 .
H52A C59 H52B 109.0 .
O4 C61 C62 108.2(3) .
O4 C61 H53A 110.1 .
C62 C61 H53A 110.1 .
O4 C61 H53B 110.1 .
C62 C61 H53B 110.1 .
H53A C61 H53B 108.4 .
C14 C13 C18 110.0(2) .
C14 C13 P2 110.06(18) .
C18 C13 P2 115.27(18) .
C14 C13 H54A 107.0 .
C18 C13 H54A 107.0 .
P2 C13 H54A 107.0 .
C64 C63 C62 103.0(3) .
C64 C63 H55A 111.2 .
C62 C63 H55A 111.2 .
C64 C63 H55B 111.2 .
C62 C63 H55B 111.2 .
H55A C63 H55B 109.1 .
C2 C1 C6 109.7(2) .
C2 C1 P1 111.21(18) .
C6 C1 P1 112.18(18) .
C2 C1 H56A 107.9 .
C6 C1 H56A 107.9 .
P1 C1 H56A 107.9 .
O3 C57 C58 106.6(3) .
O3 C57 H57A 110.4 .
C58 C57 H57A 110.4 .
O3 C57 H57B 110.4 .
C58 C57 H57B 110.4 .
H57A C57 H57B 108.6 .
C48 C43 C44 110.3(2) .
C48 C43 P4 108.10(18) .
C44 C43 P4 115.14(17) .
C48 C43 H58A 107.7 .
C44 C43 H58A 107.7 .
P4 C43 H58A 107.7 .
C61 C62 C63 102.7(3) .
C61 C62 H59A 111.2 .
C63 C62 H59A 111.2 .
C61 C62 H59B 111.2 .
C63 C62 H59B 111.2 .
H59A C62 H59B 109.1 .
C20 C19 C24 109.5(2) .
C20 C19 P2 112.00(18) .
C24 C19 P2 111.46(18) .
C20 C19 H60A 107.9 .
C24 C19 H60A 107.9 .
P2 C19 H60A 107.9 .
C31 C32 C33 113.4(2) .
C31 C32 H61A 108.9 .
C33 C32 H61A 108.9 .
C31 C32 H61B 108.9 .
C33 C32 H61B 108.9 .
H61A C32 H61B 107.7 .
C36 C31 C32 109.8(2) .
C36 C31 P3 110.17(18) .
C32 C31 P3 111.49(18) .
C36 C31 H62A 108.4 .
C32 C31 H62A 108.4 .
P3 C31 H62A 108.4 .
C38 C37 C42 109.9(2) .
C38 C37 P4 110.43(18) .
C42 C37 P4 111.10(17) .
C38 C37 H64A 108.4 .
C42 C37 H64A 108.4 .
P4 C37 H64A 108.4 .
O3 C60 C59 106.0(3) .
O3 C60 H66A 110.5 .
C59 C60 H66A 110.5 .
O3 C60 H66B 110.5 .
C59 C60 H66B 110.5 .
H66A C60 H66B 108.7 .
C30 C25 C26 109.5(2) .
C30 C25 P3 114.77(18) .
C26 C25 P3 109.41(17) .
C30 C25 H67A 107.6 .
C26 C25 H67A 107.6 .
P3 C25 H67A 107.6 .
C43 C48 C47 113.0(2) .
C43 C48 H68A 109.0 .
C47 C48 H68A 109.0 .
C43 C48 H68B 109.0 .
C47 C48 H68B 109.0 .
H68A C48 H68B 107.8 .
C13 C14 C15 111.9(2) .
C13 C14 H69A 109.2 .
C15 C14 H69A 109.2 .
C13 C14 H69B 109.2 .
C15 C14 H69B 109.2 .
H69A C14 H69B 107.9 .
C57 C58 C59 102.6(3) .
C57 C58 H71A 111.3 .
C59 C58 H71A 111.3 .
C57 C58 H71B 111.3 .
C59 C58 H71B 111.3 .
H71A C58 H71B 109.2 .

loop_
_geom_bond_atom_site_label_1
_geom_bond_atom_site_label_2
_geom_bond_distance
_geom_bond_site_symmetry_2
Cu2 P4 2.2284(7) .
Cu2 P3 2.2286(7) .
Cu1 P1 2.2308(7) .
Cu1 P2 2.2327(7) .
O1 C49 1.418(3) .
O1 C52 1.429(4) .
O1 Li1 2.011(5) .
O2 C53 1.404(4) .
O2 C56 1.420(4) .
O2 Li1 2.008(5) .
O4 C64 1.416(4) .
O4 C61 1.434(4) .
O4 Li2 1.996(5) .
O3 C57 1.423(4) .
O3 C60 1.439(4) .
O3 Li2 2.013(5) .
C50 C51 1.481(5) .
C50 C49 1.487(5) .
C50 H1A 0.9900 .
C50 H1B 0.9900 .
Li1 P3 2.581(4) .
Li1 P2 2.591(4) .
Li2 P4 2.583(5) .
Li2 P1 2.594(5) 1_565
C54 C53 1.477(5) .
C54 C55 1.488(5) .
C54 H2A 0.9900 .
C54 H2B 0.9900 .
P1 C7 1.869(3) .
P1 C1 1.879(3) .
P1 Li2 2.594(5) 1_545
P3 C25 1.869(3) .
P3 C31 1.877(3) .
P4 C43 1.872(3) .
P4 C37 1.877(3) .
P2 C13 1.868(3) .
P2 C19 1.874(3) .
C56 C55 1.453(5) .
C56 H3A 0.9900 .
C56 H3B 0.9900 .
C55 H4A 0.9900 .
C55 H4B 0.9900 .
C51 C52 1.465(5) .
C51 H5A 0.9900 .
C51 H5B 0.9900 .
C52 H6A 0.9900 .
C52 H6B 0.9900 .
C53 H7A 0.9900 .
C53 H7B 0.9900 .
C49 H8A 0.9900 .
C49 H8B 0.9900 .
C4 C5 1.521(4) .
C4 C3 1.527(4) .
C4 H9A 0.9900 .
C4 H9B 0.9900 .
C16 C17 1.511(4) .
C16 C15 1.528(4) .
C16 H10A 0.9900 .
C16 H10B 0.9900 .
C5 C6 1.527(4) .
C5 H11A 0.9900 .
C5 H11B 0.9900 .
C10 C11 1.523(4) .
C10 C9 1.524(4) .
C10 H12A 0.9900 .
C10 H12B 0.9900 .
C22 C21 1.516(4) .
C22 C23 1.518(4) .
C22 H13A 0.9900 .
C22 H13B 0.9900 .
C29 C28 1.519(4) .
C29 C30 1.534(4) .
C29 H14A 0.9900 .
C29 H14B 0.9900 .
C47 C48 1.526(4) .
C47 C46 1.526(4) .
C47 H15A 0.9900 .
C47 H15B 0.9900 .
C46 C45 1.518(4) .
C46 H16A 0.9900 .
C46 H16B 0.9900 .
C9 C8 1.530(4) .
C9 H18A 0.9900 .
C9 H18B 0.9900 .
C30 C25 1.528(3) .
C30 H20A 0.9900 .
C30 H20B 0.9900 .
C17 C18 1.527(4) .
C17 H21A 0.9900 .
C17 H21B 0.9900 .
C28 C27 1.521(4) .
C28 H22A 0.9900 .
C28 H22B 0.9900 .
C18 C13 1.533(4) .
C18 H23A 0.9900 .
C18 H23B 0.9900 .
C45 C44 1.521(4) .
C45 H24A 0.9900 .
C45 H24B 0.9900 .
C27 C26 1.522(4) .
C27 H25A 0.9900 .
C27 H25B 0.9900 .
C11 C12 1.527(4) .
C11 H26A 0.9900 .
C11 H26B 0.9900 .
C3 C2 1.520(4) .
C3 H27A 0.9900 .
C3 H27B 0.9900 .
C34 C33 1.517(4) .
C34 C35 1.522(4) .
C34 H28A 0.9900 .
C34 H28B 0.9900 .
C23 C24 1.534(4) .
C23 H29A 0.9900 .
C23 H29B 0.9900 .
C24 C19 1.527(4) .
C24 H30A 0.9900 .
C24 H30B 0.9900 .
C6 C1 1.529(4) .
C6 H31A 0.9900 .
C6 H31B 0.9900 .
C2 C1 1.524(4) .
C2 H32A 0.9900 .
C2 H32B 0.9900 .
C21 C20 1.528(4) .
C21 H33A 0.9900 .
C21 H33B 0.9900 .
C41 C40 1.525(4) .
C41 C42 1.528(4) .
C41 H34A 0.9900 .
C41 H34B 0.9900 .
C12 C7 1.534(4) .
C12 H35A 0.9900 .
C12 H35B 0.9900 .
C64 C63 1.502(5) .
C64 H36A 0.9900 .
C64 H36B 0.9900 .
C15 C14 1.534(4) .
C15 H37A 0.9900 .
C15 H37B 0.9900 .
C40 C39 1.525(4) .
C40 H38A 0.9900 .
C40 H38B 0.9900 .
C33 C32 1.532(4) .
C33 H39A 0.9900 .
C33 H39B 0.9900 .
C44 C43 1.528(4) .
C44 H40A 0.9900 .
C44 H40B 0.9900 .
C8 C7 1.526(4) .
C8 H41A 0.9900 .
C8 H41B 0.9900 .
C20 C19 1.524(4) .
C20 H42A 0.9900 .
C20 H42B 0.9900 .
C39 C38 1.520(4) .
C39 H43A 0.9900 .
C39 H43B 0.9900 .
C42 C37 1.531(4) .
C42 H44A 0.9900 .
C42 H44B 0.9900 .
C35 C36 1.527(4) .
C35 H46A 0.9900 .
C35 H46B 0.9900 .
C26 C25 1.529(4) .
C26 H48A 0.9900 .
C26 H48B 0.9900 .
C38 C37 1.529(4) .
C38 H49A 0.9900 .
C38 H49B 0.9900 .
C36 C31 1.527(4) .
C36 H50A 0.9900 .
C36 H50B 0.9900 .
C7 H51A 1.0000 .
C59 C60 1.483(5) .
C59 C58 1.505(6) .
C59 H52A 0.9900 .
C59 H52B 0.9900 .
C61 C62 1.468(5) .
C61 H53A 0.9900 .
C61 H53B 0.9900 .
C13 C14 1.523(4) .
C13 H54A 1.0000 .
C63 C62 1.509(5) .
C63 H55A 0.9900 .
C63 H55B 0.9900 .
C1 H56A 1.0000 .
C57 C58 1.477(5) .
C57 H57A 0.9900 .
C57 H57B 0.9900 .
C43 C48 1.524(4) .
C43 H58A 1.0000 .
C62 H59A 0.9900 .
C62 H59B 0.9900 .
C19 H60A 1.0000 .
C32 C31 1.530(4) .
C32 H61A 0.9900 .
C32 H61B 0.9900 .
C31 H62A 1.0000 .
C37 H64A 1.0000 .
C60 H66A 0.9900 .
C60 H66B 0.9900 .
C25 H67A 1.0000 .
C48 H68A 0.9900 .
C48 H68B 0.9900 .
C14 H69A 0.9900 .
C14 H69B 0.9900 .
C58 H71A 0.9900 .
C58 H71B 0.9900 .
